data_7104829
loop_
_publ_author_name
'Dong, Wen'
'Zhu, Li-Na'
'Sun, Ya-Qiu'
'Liang, Mao'
'Liu, Zhan-Quan'
'Liao, Dai-Zheng'
'Jiang, Zong-Hui'
'Yan, Shi-Ping'
'Cheng, Peng'

_publ_section_title
;
 3D porous and 3D interpenetrating triple framework structures constructed
 by aurophilicity-coordination interplay in {Mn[Au(CN)2]2(H2O)2}n and
 {KFe[Au(CN)2]3}n
;
_journal_coden_ASTM CHCOFS
_journal_issue 20
_journal_name_full
;
 Chemical Communications (Cambridge, United Kingdom)
;
_journal_page_first 2544
_journal_page_last 2545
_journal_paper_doi 10.1039/b306026h
_journal_year 2003
_chemical_formula_sum 'C4 H4 Au2 Mn N4 O2'
_chemical_formula_weight 588.98
_space_group_IT_number 12
_symmetry_cell_setting monoclinic
_symmetry_space_group_name_Hall '-C 2y'
_symmetry_space_group_name_H-M 'C 1 2/m 1'
_atom_sites_solution_hydrogens geom
_atom_sites_solution_primary direct
_atom_sites_solution_secondary difmap
_audit_creation_method SHELXL-97
_cell_angle_alpha 90.00
_cell_angle_beta 102.107(8)
_cell_angle_gamma 90.00
_cell_formula_units_Z 2
_cell_length_a 6.339(4)
_cell_length_b 14.761(8)
_cell_length_c 7.452(4)
_cell_measurement_reflns_used 754
_cell_measurement_temperature 293(2)
_cell_measurement_theta_max 26.20
_cell_measurement_theta_min 2.80
_cell_volume 681.8(7)
_computing_cell_refinement 'Bruker SMART'
_computing_data_collection 'Bruker SMART'
_computing_data_reduction 'Bruker SAINT'
_computing_molecular_graphics 'Bruker SHELXTL'
_computing_publication_material 'Bruker SHELXTL'
_computing_structure_refinement 'SHELXL-97 (Sheldrick, 1997)'
_computing_structure_solution 'SHELXS-97 (Sheldrick, 1990)'
_diffrn_ambient_temperature 293(2)
_diffrn_measured_fraction_theta_full 0.852
_diffrn_measured_fraction_theta_max 0.852
_diffrn_measurement_device_type 'CCD area detector'
_diffrn_measurement_method 'phi and omega scans'
_diffrn_radiation_monochromator graphite
_diffrn_radiation_source 'fine-focus sealed tube'
_diffrn_radiation_type MoK\a
_diffrn_radiation_wavelength 0.71073
_diffrn_reflns_av_R_equivalents 0.0705
_diffrn_reflns_av_sigmaI/netI 0.0875
_diffrn_reflns_limit_h_max 7
_diffrn_reflns_limit_h_min -7
_diffrn_reflns_limit_k_max 18
_diffrn_reflns_limit_k_min -11
_diffrn_reflns_limit_l_max 9
_diffrn_reflns_limit_l_min -8
_diffrn_reflns_number 1597
_diffrn_reflns_theta_full 26.42
_diffrn_reflns_theta_max 26.42
_diffrn_reflns_theta_min 2.76
_exptl_absorpt_coefficient_mu 22.356
_exptl_absorpt_correction_T_max 1.000000
_exptl_absorpt_correction_T_min 0.388385
_exptl_absorpt_correction_type multi-scan
_exptl_absorpt_process_details SADABS
_exptl_crystal_density_diffrn 2.869
_exptl_crystal_density_meas ?
_exptl_crystal_density_method 'not measured'
_exptl_crystal_F_000 510
_exptl_crystal_size_max 0.22
_exptl_crystal_size_mid 0.14
_exptl_crystal_size_min 0.10
_refine_diff_density_max 2.874
_refine_diff_density_min -1.163
_refine_diff_density_rms 0.323
_refine_ls_extinction_coef 0.0045(8)
_refine_ls_extinction_expression Fc^*^=kFc[1+0.001xFc^2^\l^3^/sin(2\q)]^-1/4^
_refine_ls_extinction_method SHELXL
_refine_ls_goodness_of_fit_ref 1.011
_refine_ls_hydrogen_treatment mixed
_refine_ls_matrix_type full
_refine_ls_number_parameters 36
_refine_ls_number_reflns 618
_refine_ls_number_restraints 12
_refine_ls_restrained_S_all 1.019
_refine_ls_R_factor_all 0.0737
_refine_ls_R_factor_gt 0.0429
_refine_ls_shift/su_max 0.005
_refine_ls_shift/su_mean 0.001
_refine_ls_structure_factor_coef Fsqd
_refine_ls_weighting_details 'calc w=1/[\s^2^(Fo^2^)+(0.0400P)^2^+0.0000P] where P=(Fo^2^+2Fc^2^)/3'
_refine_ls_weighting_scheme calc
_refine_ls_wR_factor_gt 0.1009
_refine_ls_wR_factor_ref 0.1115
_reflns_number_gt 391
_reflns_number_total 618
_reflns_threshold_expression >2sigma(I)
_cod_data_source_file b306026h.txt
_cod_data_source_block 030513b
_cod_depositor_comments
;
The following automatic conversions were performed:
'_symmetry_cell_setting' value 'Monoclinic' changed to 'monoclinic'
according to '/home/saulius/struct/CIF-dictionaries/cif_core.dic'
dictionary named 'cif_core.dic' version 2.4.1 from
2010-06-29.

'_exptl_absorpt_correction_type' value 'MULTI-SCAN' changed
to 'multi-scan' according to
'/home/saulius/struct/CIF-dictionaries/cif_core.dic' dictionary named
'cif_core.dic' version 2.4.1 from 2010-06-29.

Automatic conversion script
Id: cif_fix_enum 1527 2010-12-29 10:47:43Z saulius 

The following automatic conversions were performed:

'_exptl_crystal_density_meas' value 'NONE' was changed to '?' - the
value is perceived as not measured.

Automatic conversion script
Id: cif_fix_values 3008 2015-01-20 13:52:24Z robertas 
;
_cod_original_sg_symbol_H-M C2/m
_cod_database_code 7104829

loop_
_symmetry_equiv_pos_as_xyz
'x, y, z'
'-x, y, -z'
'x+1/2, y+1/2, z'
'-x+1/2, y+1/2, -z'
'-x, -y, -z'
'x, -y, z'
'-x+1/2, -y+1/2, -z'
'x+1/2, -y+1/2, z'

loop_
_atom_site_label
_atom_site_type_symbol
_atom_site_fract_x
_atom_site_fract_y
_atom_site_fract_z
_atom_site_U_iso_or_equiv
_atom_site_adp_type
_atom_site_occupancy
_atom_site_symmetry_multiplicity
_atom_site_calc_flag
_atom_site_refinement_flags
_atom_site_disorder_assembly
_atom_site_disorder_group
Au1 Au 0.2500 0.7500 0.5000 0.0304(4) Uani 1 2 d S . .
Mn1 Mn 0.5000 1.0000 1.0000 0.0495(16) Uani 1 4 d S . .
C1 C 0.314(3) 0.8418(11) 0.697(2) 0.046(4) Uani 1 1 d U . .
N1 N 0.353(4) 0.8986(11) 0.807(3) 0.077(6) Uani 1 1 d U . .
O1 O 0.747(3) 1.0000 0.9880(18) 0.023(3) Uani 1 2 d S . .
H1A H 0.7907 1.0360 0.9147 0.028 Uiso 0.50 1 d PR . .
H1B H 0.8349 0.9640 1.0542 0.028 Uiso 0.50 1 d PR . .

loop_
_atom_site_aniso_label
_atom_site_aniso_U_11
_atom_site_aniso_U_22
_atom_site_aniso_U_33
_atom_site_aniso_U_23
_atom_site_aniso_U_13
_atom_site_aniso_U_12
Au1 0.0369(6) 0.0268(5) 0.0281(6) -0.0092(4) 0.0083(3) -0.0049(5)
Mn1 0.056(4) 0.051(3) 0.039(4) 0.000 0.002(3) 0.000
C1 0.057(8) 0.037(7) 0.040(8) -0.007(6) 0.004(7) 0.001(6)
N1 0.102(10) 0.058(8) 0.061(9) -0.014(7) -0.006(7) 0.001(7)
O1 0.037(7) 0.009(5) 0.017(7) 0.000 -0.008(5) 0.000

loop_
_atom_type_symbol
_atom_type_description
_atom_type_scat_dispersion_real
_atom_type_scat_dispersion_imag
_atom_type_scat_source
C C 0.0033 0.0016 'International Tables Vol C Tables 4.2.6.8 and 6.1.1.4'
H H 0.0000 0.0000 'International Tables Vol C Tables 4.2.6.8 and 6.1.1.4'
N N 0.0061 0.0033 'International Tables Vol C Tables 4.2.6.8 and 6.1.1.4'
O O 0.0106 0.0060 'International Tables Vol C Tables 4.2.6.8 and 6.1.1.4'
Mn Mn 0.3368 0.7283 'International Tables Vol C Tables 4.2.6.8 and 6.1.1.4'
Au Au -2.0133 8.8022 'International Tables Vol C Tables 4.2.6.8 and 6.1.1.4'

loop_
_geom_angle_atom_site_label_1
_geom_angle_atom_site_label_2
_geom_angle_atom_site_label_3
_geom_angle
_geom_angle_site_symmetry_1
_geom_angle_site_symmetry_3
_geom_angle_publ_flag
C1 Au1 C1 180.0(7) . 7_566 ?
C1 Au1 Au1 92.8(6) . 2_556 ?
C1 Au1 Au1 87.2(6) 7_566 2_556 ?
C1 Au1 Au1 87.2(6) . 2_656 ?
C1 Au1 Au1 92.8(6) 7_566 2_656 ?
Au1 Au1 Au1 180.0 2_556 2_656 ?
O1 Mn1 O1 180.000(2) . 5_677 ?
O1 Mn1 N1 75.1(8) . 5_677 ?
O1 Mn1 N1 104.9(8) 5_677 5_677 ?
O1 Mn1 N1 104.9(8) . . ?
O1 Mn1 N1 75.1(8) 5_677 . ?
N1 Mn1 N1 180.0(6) 5_677 . ?
O1 Mn1 N1 104.9(8) . 6_575 ?
O1 Mn1 N1 75.1(8) 5_677 6_575 ?
N1 Mn1 N1 91.6(10) 5_677 6_575 ?
N1 Mn1 N1 88.4(10) . 6_575 ?
O1 Mn1 N1 75.1(8) . 2_657 ?
O1 Mn1 N1 104.9(8) 5_677 2_657 ?
N1 Mn1 N1 88.4(10) 5_677 2_657 ?
N1 Mn1 N1 91.6(10) . 2_657 ?
N1 Mn1 N1 180.000(8) 6_575 2_657 ?
O1 Mn1 H1A 20.2 . . ?
O1 Mn1 H1A 159.8 5_677 . ?
N1 Mn1 H1A 75.2 5_677 . ?
N1 Mn1 H1A 104.8 . . ?
N1 Mn1 H1A 84.7 6_575 . ?
N1 Mn1 H1A 95.3 2_657 . ?
O1 Mn1 H1B 20.0 . . ?
O1 Mn1 H1B 160.0 5_677 . ?
N1 Mn1 H1B 76.9 5_677 . ?
N1 Mn1 H1B 103.1 . . ?
N1 Mn1 H1B 125.0 6_575 . ?
N1 Mn1 H1B 55.0 2_657 . ?
H1A Mn1 H1B 40.2 . . ?
N1 C1 Au1 176.9(18) . . ?
C1 N1 Mn1 167(2) . . ?
Mn1 O1 H1A 119.8 . . ?
Mn1 O1 H1B 120.2 . . ?
H1A O1 H1B 120.0 . . ?

loop_
_geom_bond_atom_site_label_1
_geom_bond_atom_site_label_2
_geom_bond_distance
_geom_bond_site_symmetry_2
_geom_bond_publ_flag
Au1 C1 1.978(17) . ?
Au1 C1 1.978(17) 7_566 ?
Au1 Au1 3.1697(18) 2_556 ?
Au1 Au1 3.1697(18) 2_656 ?
Mn1 O1 1.585(16) . ?
Mn1 O1 1.585(16) 5_677 ?
Mn1 N1 2.147(17) 5_677 ?
Mn1 N1 2.147(17) . ?
Mn1 N1 2.147(17) 6_575 ?
Mn1 N1 2.147(17) 2_657 ?
Mn1 H1A 2.1389 . ?
Mn1 H1B 2.1430 . ?
C1 N1 1.16(2) . ?
O1 H1A 0.8500 . ?
O1 H1B 0.8500 . ?

loop_
_geom_torsion_atom_site_label_1
_geom_torsion_atom_site_label_2
_geom_torsion_atom_site_label_3
_geom_torsion_atom_site_label_4
_geom_torsion
_geom_torsion_site_symmetry_1
_geom_torsion_site_symmetry_2
_geom_torsion_site_symmetry_3
_geom_torsion_site_symmetry_4
_geom_torsion_publ_flag
C1 Au1 C1 N1 179(100) 7_566 . . . ?
Au1 Au1 C1 N1 -106(36) 2_556 . . . ?
Au1 Au1 C1 N1 74(36) 2_656 . . . ?
Au1 C1 N1 Mn1 -72(39) . . . . ?
O1 Mn1 N1 C1 0(8) . . . . ?
O1 Mn1 N1 C1 180(8) 5_677 . . . ?
N1 Mn1 N1 C1 132(100) 5_677 . . . ?
N1 Mn1 N1 C1 105(8) 6_575 . . . ?
N1 Mn1 N1 C1 -75(8) 2_657 . . . ?
